data_1573543
loop_
_publ_author_name
'Li, Na'
'Li, Chenghui'
'Zhou, Qianying'
'Zhang, Xin'
'Deng, Zhouming'
'Jiang, Zhong-Xing'
'Yang, Zhigang'

_publ_section_title
;
 General access to furan-substituted <i>gem</i>-difluoroalkenes enabled by
 PFTB-promoted cross-coupling of ene-yne-ketones and difluorocarbene.
;
_journal_name_full 'Chemical science'
_journal_paper_doi 10.1039/d4sc08247h
_journal_year 2024
_chemical_formula_moiety 'C27 H20 F2 O3'
_chemical_formula_sum 'C27 H20 F2 O3'
_chemical_formula_weight 430.43
_space_group_crystal_system triclinic
_space_group_IT_number 2
_space_group_name_Hall '-P 1'
_space_group_name_H-M_alt 'P -1'
_atom_sites_solution_hydrogens geom
_atom_sites_solution_primary dual
_audit_creation_date 2024-05-21
_audit_creation_method
;
Olex2 1.5
(compiled 2024.02.16 svn.r378c4104 for OlexSys, GUI svn.r6928)
;
_audit_update_record
;
2024-05-21 deposited with the CCDC.	2024-12-17 downloaded from the CCDC.
;
_cell_angle_alpha 95.7908(14)
_cell_angle_beta 99.8803(15)
_cell_angle_gamma 106.3386(16)
_cell_formula_units_Z 8
_cell_length_a 9.86943(17)
_cell_length_b 17.5275(3)
_cell_length_c 26.1199(5)
_cell_measurement_reflns_used 30855
_cell_measurement_temperature 131(19)
_cell_measurement_theta_max 76.1790
_cell_measurement_theta_min 2.6190
_cell_volume 4218.10(14)
_computing_cell_refinement 'CrysAlisPro 1.171.43.105a (Rigaku OD, 2024)'
_computing_data_collection 'CrysAlisPro system (CCD 43.105a 64-bit (release 11-01-2024))'
_computing_data_reduction 'CrysAlisPro 1.171.43.105a (Rigaku OD, 2024)'
_computing_molecular_graphics 'Olex2 1.5 (Dolomanov et al., 2009)'
_computing_publication_material 'Olex2 1.5 (Dolomanov et al., 2009)'
_computing_structure_refinement 'SHELXL 2019/3 (Sheldrick, 2015)'
_computing_structure_solution 'SHELXT 2018/2 (Sheldrick, 2018)'
_diffrn_ambient_environment N~2~
_diffrn_ambient_temperature 131(19)
_diffrn_detector 'Hybrid Pixel Array Detector'
_diffrn_detector_area_resol_mean 10.0000
_diffrn_detector_type 'HyPix-Arc 150'
_diffrn_measured_fraction_theta_full 0.980
_diffrn_measured_fraction_theta_max 0.980
_diffrn_measurement_details
;
List of Runs (angles in degrees, time in seconds):

  # Type    Start    End  Width  t~exp~   \w     \q     \k     \f   Frames
#--------------------------------------------------------------------------
  1  \w   -104.00 -78.00   0.50    0.18    --  -64.08 -15.00 150.00   52
  2  \w    -88.00 -62.00   0.50    0.18    --  -64.08 -15.00   0.00   52
  3  \w    -95.00 -58.00   0.50    0.18    --  -64.08 -15.00 -30.00   74
  4  \w    -94.00 -58.00   0.50    0.18    --  -64.08 -15.00 -90.00   72
  5  \w   -103.00 -78.00   0.50    0.18    --  -64.08 -15.00-120.00   50
  6  \w   -104.00 -63.00   0.50    0.18    --  -64.08 -15.00-150.00   82
  7  \w   -117.00 -80.00   0.50    0.18    --  -77.00 -15.00-180.00   74
  8  \w   -105.00 -68.00   0.50    0.18    --  -72.27 -15.00-150.00   74
  9  \w   -112.00 -87.00   0.50    0.18    --  -77.00 -15.00-150.00   50
 10  \w   -110.00 -72.00   0.50    0.18    --  -77.00 -15.00 -90.00   76
 11  \w   -117.00 -80.00   0.50    0.18    --  -77.00 -15.00 -30.00   74
 12  \w   -116.00 -76.00   0.50    0.18    --  -77.00 -15.00  60.00   80
 13  \w   -115.00 -73.00   0.50    0.18    --  -77.00 -15.00 120.00   84
 14  \w     58.00  89.00   0.50    0.18    --   62.60  15.00-120.00   62
 15  \w     62.00 100.00   0.50    0.18    --   62.60  15.00-180.00   76
 16  \w     76.00 101.00   0.50    0.18    --   71.73  15.00-180.00   50
 17  \w     75.00 101.00   0.50    0.18    --   71.73  15.00-150.00   52
 18  \w     64.00 110.00   0.50    0.18    --   71.73  15.00 -30.00   92
 19  \w     70.00 100.00   0.50    0.18    --   76.23  15.00  90.00   60
 20  \w     77.00 105.00   0.50    0.18    --   71.73  15.00 120.00   56
 21  \w     55.00  98.00   0.50    0.18    --   62.60  15.00 120.00   86
 22  \w     40.00  66.00   0.50    0.18    --   62.60-125.00 150.00   52
 23  \w     35.00  66.00   0.50    0.18    --   71.73-125.00  90.00   62
 24  \w     67.00  92.00   0.50    0.18    --   76.23-125.00  30.00   50
 25  \w     46.00  72.00   0.50    0.18    --   71.73-125.00 -30.00   52
 26  \w     26.00  64.00   0.50    0.18    --   62.60-125.00 -90.00   76
 27  \w     49.00  87.00   0.50    0.18    --   71.73-125.00-120.00   76
 28  \w    -89.00 -64.00   0.50    0.18    --  -76.00 120.00-137.03   50
 29  \w   -102.00 -45.00   0.50    0.18    --  -77.15 139.00-112.68  114
 30  \w   -101.00 -65.00   0.50    0.18    --  -77.15 137.00 -76.34   72
 31  \w   -101.00 -45.00   0.50    0.18    --  -77.15 137.00 -56.24  112
 32  \w   -103.00 -71.00   0.50    0.18    --  -77.15 140.00  41.11   64
 33  \w    -99.00 -38.00   0.50    0.18    --  -76.00 136.00  35.84  122
 34  \w   -100.00 -67.00   0.50    0.18    --  -77.15 135.00 -35.09   66
 35  \w   -103.00 -50.00   0.50    0.18    --  -77.15 140.00  77.57  106
 36  \w    -98.00 -35.00   0.50    0.18    --  -72.00 140.00  74.74  126
 37  \w    -74.00 -49.00   0.50    0.18    --  -77.15 127.00 111.24   50
 38  \w    -69.00 -40.00   0.50    0.18    --  -77.15 135.00 148.39   58
 39  \w    -99.00 -38.00   0.50    0.18    --  -76.00 136.00 159.52  122
 40  \w   -100.00 -75.00   0.50    0.18    --  -77.15 135.00 148.39   50
 41  \w   -100.00 -67.00   0.50    0.18    --  -77.15 135.00 120.06   66
 42  \w    -94.00 -59.00   0.50    0.18    --  -77.15 126.00  29.76   70
 43  \w    -94.00 -44.00   0.50    0.18    --  -77.15 126.00   2.41  100
 44  \w    -79.00 -27.00   0.50    0.18    --  -64.08 125.00 -60.00  104
 45  \w    -88.00 -47.00   0.50    0.18    --  -72.27 125.00-120.00   82
 46  \w    -94.00 -51.00   0.50    0.18    --  -77.15 126.00-155.51   86
 47  \w    -87.00 -47.00   0.50    0.18    --  -72.27 125.00-180.00   80
 48  \w    -92.00 -58.00   0.50    0.18    --  -77.15 124.00-118.59   68
 49  \w    -87.00 -48.00   0.50    0.18    --  -72.27 125.00 -60.00   78
 50  \w    -88.00 -63.00   0.50    0.18    --  -72.27 125.00  30.00   50
 51  \w     55.00  79.50   0.50    0.18    --   62.74  15.00-150.00   49
 52  \w    -69.00 -43.00   0.50    0.18    --  -76.73 125.00-120.00   52
 53  \w   -112.00 -86.00   0.50    0.18    --  -76.73 -15.00   0.00   52
 54  \w    -97.00 -72.00   0.50    0.18    --  -81.53 125.00  60.00   50
 55  \w    -97.00 -72.00   0.50    0.18    --  -81.53 125.00-180.00   50
 56  \w    -97.00 -72.00   0.50    0.18    --  -81.53 125.00-120.00   50
 57  \w    -97.00 -72.00   0.50    0.18    --  -81.53 125.00 -60.00   50
 58  \w    -97.00 -56.00   0.50    0.18    --  -81.53 125.00 -90.00   82
 59  \w    -97.00 -72.00   0.50    0.18    --  -81.53 125.00 150.00   50
 60  \w    -97.00 -72.00   0.50    0.18    --  -81.53 125.00-150.00   50
 61  \w    -96.00 -46.00   0.50    0.18    --  -81.53 125.00  30.00  100
 62  \w    -97.00 -72.00   0.50    0.18    --  -81.53 125.00 -30.00   50
 63  \w    -97.00 -72.00   0.50    0.18    --  -81.53 125.00  90.00   50
 64  \w    -97.00 -64.00   0.50    0.18    --  -81.53 125.00   0.00   66
 65  \w    -97.00 -72.00   0.50    0.18    --  -81.53 125.00 120.00   50
 66  \w   -104.00 -79.00   0.50    0.18    --  -63.92 -15.00-150.00   50
;
_diffrn_measurement_device 'four-circle diffractometer'
_diffrn_measurement_device_type 'ROD, Synergy Custom system, HyPix-Arc 150'
_diffrn_measurement_method '\w scans'
_diffrn_orient_matrix_type 'CrysAlisPro convention (1999,Acta A55,543-557)'
_diffrn_orient_matrix_UB_11 -0.0843062000
_diffrn_orient_matrix_UB_12 0.0182734000
_diffrn_orient_matrix_UB_13 -0.0501996000
_diffrn_orient_matrix_UB_21 -0.0519384000
_diffrn_orient_matrix_UB_22 -0.0901971000
_diffrn_orient_matrix_UB_23 -0.0232303000
_diffrn_orient_matrix_UB_31 -0.1335449000
_diffrn_orient_matrix_UB_32 -0.0116388000
_diffrn_orient_matrix_UB_33 0.0248596000
_diffrn_radiation_monochromator mirror
_diffrn_radiation_probe x-ray
_diffrn_radiation_type 'Cu K\a'
_diffrn_radiation_wavelength 1.54184
_diffrn_reflns_av_R_equivalents 0.1387
_diffrn_reflns_av_unetI/netI 0.0565
_diffrn_reflns_Laue_measured_fraction_full 0.980
_diffrn_reflns_Laue_measured_fraction_max 0.980
_diffrn_reflns_limit_h_max 9
_diffrn_reflns_limit_h_min -11
_diffrn_reflns_limit_k_max 20
_diffrn_reflns_limit_k_min -20
_diffrn_reflns_limit_l_max 31
_diffrn_reflns_limit_l_min -30
_diffrn_reflns_number 63084
_diffrn_reflns_point_group_measured_fraction_full 0.980
_diffrn_reflns_point_group_measured_fraction_max 0.980
_diffrn_reflns_theta_full 66.599
_diffrn_reflns_theta_max 66.599
_diffrn_reflns_theta_min 2.660
_diffrn_source 'Rotating-anode X-ray tube'
_diffrn_source_type 'Rigaku (Cu) X-ray Source'
_exptl_absorpt_coefficient_mu 0.825
_exptl_absorpt_correction_T_max 1.00000
_exptl_absorpt_correction_T_min 0.82668
_exptl_absorpt_correction_type multi-scan
_exptl_absorpt_process_details
;
CrysAlisPro 1.171.43.105a (Rigaku Oxford Diffraction, 2024)
Empirical absorption correction using spherical harmonics,
implemented in SCALE3 ABSPACK scaling algorithm.
;
_exptl_crystal_colour 'clear light colourless'
_exptl_crystal_colour_lustre clear
_exptl_crystal_colour_modifier light
_exptl_crystal_colour_primary colourless
_exptl_crystal_density_diffrn 1.356
_exptl_crystal_description needle
_exptl_crystal_F_000 1792
_exptl_crystal_size_max 0.1
_exptl_crystal_size_mid 0.05
_exptl_crystal_size_min 0.04
_refine_diff_density_max 0.656
_refine_diff_density_min -0.708
_refine_diff_density_rms 0.092
_refine_ls_extinction_method none
_refine_ls_goodness_of_fit_ref 1.128
_refine_ls_hydrogen_treatment constr
_refine_ls_matrix_type full
_refine_ls_number_parameters 1203
_refine_ls_number_reflns 14603
_refine_ls_number_restraints 123
_refine_ls_restrained_S_all 1.150
_refine_ls_R_factor_all 0.0927
_refine_ls_R_factor_gt 0.0645
_refine_ls_shift/su_max 0.003
_refine_ls_shift/su_mean 0.000
_refine_ls_structure_factor_coef Fsqd
_refine_ls_weighting_details 'w=1/[\s^2^(Fo^2^)+(0.1757P)^2^] where P=(Fo^2^+2Fc^2^)/3'
_refine_ls_weighting_scheme calc
_refine_ls_wR_factor_gt 0.2025
_refine_ls_wR_factor_ref 0.2588
_reflns_Friedel_coverage 0.000
_reflns_number_gt 10576
_reflns_number_total 14603
_reflns_threshold_expression 'I > 2\s(I)'
_cod_data_source_file d4sc08247h2.cif
_cod_data_source_block 20240508-yzg2
_cod_original_cell_volume 4218.11(13)
_cod_database_code 1573543
_shelx_shelxl_version_number 2019/3
_chemical_oxdiff_formula CHOF
_shelx_space_group_comment
;
The symmetry employed for this shelxl refinement is uniquely defined
by the following loop, which should always be used as a source of
symmetry information in preference to the above space-group names.
They are only intended as comments.
;
_shelx_estimated_absorpt_t_max 0.968
_shelx_estimated_absorpt_t_min 0.922
_olex2_refinement_description
;
1. Fixed Uiso
 At 1.2 times of:
  All C(H) groups, All C(H,H) groups, All C(H,H,H,H) groups
 At 1.5 times of:
  All C(H,H,H) groups
2. Restrained distances
 C14-C116 = C21-C116 = C52-C51 = C53-C51
 1.54 with sigma of 0.01
 C6A-C1 = C2A-C1 = C3A-C2A = C4-C3A = C5A-C4 = C6A-C5A
 1.39 with sigma of 0.001
 C6A-C11
 2.481 with sigma of 0.01
 C1-C4
 2.78 with sigma of 0.01
 C6A-C3A
 2.78 with sigma of 0.01
 C2A-C5A
 2.78 with sigma of 0.01
 C11-C2A
 2.481 with sigma of 0.001
 C11-C6A
 2.481 with sigma of 0.001
 C6A-C2A
 2.408 with sigma of 0.001
 C1-C2 \\sim C1-C2A
 with sigma of 0.02
 C4-C2 \\sim C4-C2A
 with sigma of 0.04
 C1-C6 \\sim C1-C6A
 with sigma of 0.02
 C4-C3 \\sim C4-C3A
 with sigma of 0.02
 C1-C3 \\sim C1-C3A
 with sigma of 0.04
 C4-C5 \\sim C4-C5A
 with sigma of 0.02
 C2-C3 \\sim C2A-C3A
 with sigma of 0.02
 C1-C5 \\sim C1-C5A
 with sigma of 0.04
 C4-C6 \\sim C4-C6A
 with sigma of 0.04
 C6-C5 \\sim C6A-C5A
 with sigma of 0.02
3. Uiso/Uaniso restraints and constraints
Uanis(C2) \\sim Ueq, Uanis(C3) \\sim Ueq, Uanis(C5) \\sim Ueq, Uanis(C6) \\sim
Ueq: with sigma of 0.01 and sigma for terminal atoms of 0.02
Uanis(C1) \\sim Ueq, Uanis(C6A) \\sim Ueq, Uanis(C5A) \\sim Ueq, Uanis(C4)
\\sim Ueq, Uanis(C3A) \\sim Ueq, Uanis(C2A) \\sim Ueq: with sigma of 0.01 and
sigma for terminal atoms of 0.02
Uanis(C6A) \\sim Ueq, Uanis(C5A) \\sim Ueq, Uanis(C4) \\sim Ueq, Uanis(C3A)
\\sim Ueq, Uanis(C2A) \\sim Ueq, Uanis(C1) \\sim Ueq: with sigma of 0.005 and
sigma for terminal atoms of 0.01
4. Rigid body (RIGU) restrains
 C1, C6, C5, C4, C3, C2
 with sigma for 1-2 distances of 0.01 and sigma for 1-3 distances of 0.02
5. Others
 Sof(H51c)=Sof(H51d)=Sof(H11c)=Sof(H11d)=Sof(C53)=Sof(H53a)=Sof(H53b)=
 Sof(H53c)=Sof(C21)=Sof(H21a)=Sof(H21b)=Sof(H21c)=1-FVAR(1)
 Sof(H51a)=Sof(H51b)=Sof(H11a)=Sof(H11b)=Sof(C52)=Sof(H52a)=Sof(H52b)=
 Sof(H52c)=Sof(C14)=Sof(H14a)=Sof(H14b)=Sof(H14c)=FVAR(1)
 Sof(C6A)=Sof(H6A)=Sof(C5A)=Sof(H5A)=Sof(C3A)=Sof(H3A)=Sof(C2A)=Sof(H2A)=
 Sof(H4b)=1-FVAR(2)
 Sof(C3)=Sof(H3)=Sof(C2)=Sof(H2)=Sof(C6)=Sof(H6)=Sof(C5)=Sof(H5)=Sof(H4a)=
 FVAR(2)
6.a Secondary CH2 refined with riding coordinates:
 C25(H25a,H25b), C84(H84a,H84b), C51(H51a,H51b), C51(H51c,H51d), C116(H11c,
 H11d), C116(H11a,H11b)
6.b Aromatic/amide H refined with riding coordinates:
 C100(H100), C103(H103), C76(H76), C38(H38), C60(H60), C39(H39), C29(H29),
 C107(H107), C104(H104), C98(H98), C17(H17), C35(H35), C101(H101), C33(H33),
 C36(H36), C94(H94), C42(H42), C59(H59), C32(H32), C130(H130), C126(H126),
 C120(H120), C31(H31), C56(H56), C65(H65), C123(H123), C124(H124), C58(H58),
 C66(H66), C57(H57), C62(H62), C63(H63), C122(H122), C121(H121), C30(H30),
 C129(H129), C97(H97), C64(H64), C127(H127), C128(H128), C12(H12), C96(H96),
 C95(H95), C13(H13), C72(H72), C68(H68), C71(H71), C92(H92), C6A(H6A), C5A(H5A),
  C3A(H3A), C2A(H2A), C69(H69), C90(H90), C91(H91), C88(H88), C9(H9), C10(H10),
 C89(H89), C3(H3), C2(H2), C6(H6), C5(H5), C4(H4b), C4(H4a)
6.c Fitted hexagon refined as free rotating group:
 C3(C2,C1,C6,C5,C4)
6.d Idealised Me refined as rotating group:
 C85(H85a,H85b,H85c), C26(H26a,H26b,H26c), C52(H52a,H52b,H52c), C53(H53a,H53b,
 H53c), C21(H21a,H21b,H21c), C14(H14a,H14b,H14c)
;
_olex2_submission_special_instructions 'No special instructions were received'
_oxdiff_exptl_absorpt_empirical_details
;
Empirical correction (ABSPACK) includes:
- Absorption correction using spherical harmonics
- Frame scaling
;
_oxdiff_exptl_absorpt_empirical_full_max 3.461
_oxdiff_exptl_absorpt_empirical_full_min 0.513

loop_
_space_group_symop_operation_xyz
'x, y, z'
'-x, -y, -z'

loop_
_atom_site_label
_atom_site_type_symbol
_atom_site_fract_x
_atom_site_fract_y
_atom_site_fract_z
_atom_site_U_iso_or_equiv
_atom_site_adp_type
_atom_site_occupancy
_atom_site_site_symmetry_order
_atom_site_calc_flag
_atom_site_refinement_flags_posn
_atom_site_refinement_flags_adp
_atom_site_refinement_flags_occupancy
_atom_site_disorder_assembly
_atom_site_disorder_group
F22 F -0.03790(19) 0.62361(10) 0.25041(6) 0.0392(4) Uani 1 1 d . . . . .
F48 F 0.03743(19) -0.11205(10) 0.08182(7) 0.0419(4) Uani 1 1 d . . . . .
F21 F 0.09774(19) 0.69652(10) 0.32195(7) 0.0400(4) Uani 1 1 d . . . . .
F81 F 1.51538(19) 0.35710(10) 0.74541(7) 0.0451(5) Uani 1 1 d . . . . .
F47 F 0.00810(19) -0.00400(10) 0.05593(7) 0.0442(5) Uani 1 1 d . . . . .
F113 F 0.4915(2) -0.12533(11) 0.06789(7) 0.0453(5) Uani 1 1 d . . . . .
O109 O 0.3419(2) 0.07082(11) 0.09358(7) 0.0296(4) Uani 1 1 d . . . . .
F80 F 1.3797(2) 0.28103(10) 0.67496(8) 0.0532(5) Uani 1 1 d . . . . .
O73 O 1.1764(2) 0.32686(11) 0.61797(7) 0.0318(5) Uani 1 1 d . . . . .
O44 O -0.1639(2) 0.06693(11) 0.09638(8) 0.0363(5) Uani 1 1 d . . . . .
F112 F 0.4642(3) -0.01727(13) 0.04261(8) 0.0588(6) Uani 1 1 d . . . . .
O83 O 0.9657(2) 0.51754(12) 0.58608(8) 0.0402(5) Uani 1 1 d . . . . .
O24 O 0.5132(2) 0.46219(12) 0.41124(8) 0.0372(5) Uani 1 1 d . . . . .
O14 O 0.3142(2) 0.65522(12) 0.37079(8) 0.0417(5) Uani 1 1 d . . . . .
O54 O -0.3747(2) 0.20862(12) 0.18443(9) 0.0403(5) Uani 1 1 d . . . . .
O27 O 0.6305(3) 0.57370(15) 0.46963(9) 0.0543(6) Uani 1 1 d . . . . .
O118 O 0.1116(3) 0.20422(13) 0.17657(10) 0.0484(6) Uani 1 1 d . . . . .
O50 O -0.3306(3) 0.12523(13) 0.23991(9) 0.0509(6) Uani 1 1 d . . . . .
O86 O 0.8567(3) 0.41125(14) 0.52281(10) 0.0637(8) Uani 1 1 d . . . . .
O115 O 0.1876(4) 0.13717(19) 0.23796(10) 0.0757(10) Uani 1 1 d . . . . .
C102 C 0.2485(3) 0.29233(16) 0.00054(11) 0.0296(6) Uani 1 1 d . . . . .
C125 C 0.3767(3) -0.10764(16) 0.15869(11) 0.0297(6) Uani 1 1 d . . . . .
C99 C 0.2701(3) 0.18504(16) 0.07317(10) 0.0290(6) Uani 1 1 d . . . . .
C28 C 0.0925(3) 0.49897(16) 0.25326(11) 0.0292(6) Uani 1 1 d . . . . .
C19 C 0.1402(3) 0.57404(16) 0.29332(11) 0.0302(6) Uani 1 1 d . . . . .
C110 C 0.3934(3) -0.04857(16) 0.12095(11) 0.0312(6) Uani 1 1 d . . . . .
C55 C -0.2673(3) 0.34575(16) -0.03347(11) 0.0310(6) Uani 1 1 d . . . . .
C37 C -0.2516(3) 0.29103(15) 0.00575(11) 0.0296(6) Uani 1 1 d . . . . .
C106 C 0.2514(3) 0.11707(16) 0.15849(11) 0.0303(6) Uani 1 1 d . . . . .
C100 C 0.2770(3) 0.16450(16) 0.02051(11) 0.0308(6) Uani 1 1 d . . . . .
H100 H 0.289780 0.114278 0.009091 0.037 Uiso 1 1 calc R U . . .
C78 C 1.3464(3) 0.40710(16) 0.69719(11) 0.0301(6) Uani 1 1 d . . . . .
C93 C 1.3957(3) 0.48412(16) 0.73511(11) 0.0289(6) Uani 1 1 d . . . . .
C103 C 0.2436(3) 0.31257(16) 0.05354(11) 0.0315(6) Uani 1 1 d . . . . .
H103 H 0.233457 0.363364 0.065260 0.038 Uiso 1 1 calc R U . . .
C76 C 1.1575(3) 0.44935(16) 0.63669(10) 0.0305(6) Uani 1 1 d . . . . .
H76 H 1.173166 0.502680 0.653479 0.037 Uiso 1 1 calc R U . . .
C105 C 0.2836(3) 0.12866(15) 0.10998(11) 0.0282(6) Uani 1 1 d . . . . .
C38 C -0.1446(3) 0.25295(17) 0.00940(12) 0.0322(6) Uani 1 1 d . . . . .
H38 H -0.075368 0.264756 -0.012142 0.039 Uiso 1 1 calc R U . . .
C60 C -0.4055(3) 0.34389(17) -0.05883(11) 0.0342(7) Uani 1 1 d . . . . .
H60 H -0.487907 0.307939 -0.050668 0.041 Uiso 1 1 calc R U . . .
C39 C -0.1371(3) 0.19832(17) 0.04373(12) 0.0350(7) Uani 1 1 d . . . . .
H39 H -0.064502 0.172271 0.044926 0.042 Uiso 1 1 calc R U . . .
C77 C 1.2301(3) 0.39877(16) 0.65234(10) 0.0298(6) Uani 1 1 d . . . . .
C20 C 0.0715(3) 0.62830(16) 0.28900(11) 0.0325(6) Uani 1 1 d . . . . .
C75 C 1.0522(3) 0.40850(16) 0.59016(11) 0.0307(6) Uani 1 1 d . . . . .
C29 C -0.0523(3) 0.45276(17) 0.23923(11) 0.0334(6) Uani 1 1 d . . . . .
H29 H -0.121600 0.468565 0.255285 0.040 Uiso 1 1 calc R U . . .
C107 C 0.2933(3) 0.04857(16) 0.17184(11) 0.0307(6) Uani 1 1 d . . . . .
H107 H 0.285601 0.026188 0.203258 0.037 Uiso 1 1 calc R U . . .
C108 C 0.3458(3) 0.02158(16) 0.13141(11) 0.0293(6) Uani 1 1 d . . . . .
C104 C 0.2534(3) 0.25982(16) 0.08872(11) 0.0312(6) Uani 1 1 d . . . . .
H104 H 0.248566 0.274641 0.124215 0.037 Uiso 1 1 calc R U . . .
C98 C 1.4418(3) 0.55754(16) 0.71732(11) 0.0317(6) Uani 1 1 d . . . . .
H98 H 1.446562 0.558516 0.681364 0.038 Uiso 1 1 calc R U . . .
C17 C 0.3363(3) 0.53343(18) 0.35242(11) 0.0327(6) Uani 1 1 d . . . . .
H17 H 0.322251 0.480290 0.335652 0.039 Uiso 1 1 calc R U . . .
C67 C 1.0013(3) 0.26076(17) 0.54023(11) 0.0319(6) Uani 1 1 d . . . . .
C35 C -0.3416(3) 0.22004(16) 0.07394(12) 0.0331(6) Uani 1 1 d . . . . .
H35 H -0.409153 0.209543 0.096226 0.040 Uiso 1 1 calc R U . . .
C101 C 0.2650(3) 0.21756(16) -0.01501(11) 0.0307(6) Uani 1 1 d . . . . .
H101 H 0.268077 0.202471 -0.050656 0.037 Uiso 1 1 calc R U . . .
C43 C -0.1605(3) 0.01683(16) 0.13376(13) 0.0370(7) Uani 1 1 d . . . . .
C34 C -0.2363(3) 0.18122(16) 0.07678(11) 0.0315(6) Uani 1 1 d . . . . .
C45 C -0.0973(3) -0.04799(17) 0.12630(13) 0.0375(7) Uani 1 1 d . . . . .
C119 C 0.2295(3) 0.34733(16) -0.03768(11) 0.0310(6) Uani 1 1 d . . . . .
C33 C 0.1921(3) 0.47468(16) 0.22962(11) 0.0321(6) Uani 1 1 d . . . . .
H33 H 0.291150 0.505653 0.238757 0.039 Uiso 1 1 calc R U . . .
C61 C -0.1210(3) -0.10875(16) 0.16271(12) 0.0353(7) Uani 1 1 d . . . . .
C36 C -0.3493(3) 0.27367(16) 0.03914(11) 0.0322(6) Uani 1 1 d . . . . .
H36 H -0.422449 0.299358 0.037812 0.039 Uiso 1 1 calc R U . . .
C74 C 1.0676(3) 0.33345(17) 0.57983(11) 0.0310(6) Uani 1 1 d . . . . .
C82 C 0.9475(3) 0.44326(17) 0.56196(12) 0.0381(7) Uani 1 1 d . . . . .
C70 C 0.8905(3) 0.12157(17) 0.46316(12) 0.0349(7) Uani 1 1 d . . . . .
C40 C -0.2265(3) 0.12283(16) 0.11245(12) 0.0343(7) Uani 1 1 d . . . . .
C41 C -0.2655(3) 0.10853(16) 0.15989(12) 0.0360(7) Uani 1 1 d . . . . .
C16 C 0.4413(3) 0.57511(19) 0.39892(11) 0.0349(7) Uani 1 1 d . . . . .
C18 C 0.2611(3) 0.58318(17) 0.33674(11) 0.0325(6) Uani 1 1 d . . . . .
C94 C 1.3936(3) 0.48403(19) 0.78828(11) 0.0358(7) Uani 1 1 d . . . . .
H94 H 1.362889 0.434475 0.801050 0.043 Uiso 1 1 calc R U . . .
C49 C -0.3277(3) 0.15390(17) 0.19397(12) 0.0376(7) Uani 1 1 d . . . . .
C42 C -0.2214(3) 0.03990(17) 0.17276(13) 0.0389(7) Uani 1 1 d . . . . .
H42 H -0.233078 0.015295 0.203162 0.047 Uiso 1 1 calc R U . . .
C111 C 0.4449(3) -0.06266(17) 0.07906(12) 0.0354(7) Uani 1 1 d . . . . .
C59 C -0.4238(4) 0.39386(18) -0.09576(12) 0.0390(7) Uani 1 1 d . . . . .
H59 H -0.518126 0.392184 -0.112606 0.047 Uiso 1 1 calc R U . . .
C32 C 0.1476(3) 0.40542(18) 0.19274(12) 0.0388(7) Uani 1 1 d . . . . .
H32 H 0.216886 0.389075 0.176942 0.047 Uiso 1 1 calc R U . . .
C130 C 0.4375(3) -0.08316(18) 0.21209(11) 0.0347(7) Uani 1 1 d . . . . .
H130 H 0.493175 -0.028697 0.224895 0.042 Uiso 1 1 calc R U . . .
C79 C 1.4081(3) 0.35109(16) 0.70526(12) 0.0372(7) Uani 1 1 d . . . . .
C46 C -0.0212(3) -0.05355(17) 0.08983(12) 0.0377(7) Uani 1 1 d . . . . .
C126 C 0.2969(3) -0.18764(17) 0.14091(13) 0.0380(7) Uani 1 1 d . . . . .
H126 H 0.254491 -0.204715 0.104548 0.046 Uiso 1 1 calc R U . . .
C120 C 0.2866(3) 0.43107(17) -0.02320(12) 0.0384(7) Uani 1 1 d . . . . .
H120 H 0.341514 0.453103 0.011388 0.046 Uiso 1 1 calc R U . . .
C31 C 0.0047(3) 0.35984(17) 0.17858(13) 0.0405(7) Uani 1 1 d . . . . .
H31 H -0.024830 0.312492 0.153098 0.049 Uiso 1 1 calc R U . . .
C56 C -0.1483(3) 0.39883(17) -0.04627(12) 0.0364(7) Uani 1 1 d . . . . .
H56 H -0.053514 0.400920 -0.029708 0.044 Uiso 1 1 calc R U . . .
C65 C -0.0269(3) -0.18312(18) 0.22573(13) 0.0430(8) Uani 1 1 d . . . . .
H65 H 0.053125 -0.194666 0.245534 0.052 Uiso 1 1 calc R U . . .
C114 C 0.1777(4) 0.15894(18) 0.19033(12) 0.0390(7) Uani 1 1 d . . . . .
C123 C 0.1279(4) 0.36869(19) -0.12424(12) 0.0407(7) Uani 1 1 d . . . . .
H123 H 0.073498 0.347164 -0.158949 0.049 Uiso 1 1 calc R U . . .
C124 C 0.1510(3) 0.31719(18) -0.08886(11) 0.0343(7) Uani 1 1 d . . . . .
H124 H 0.112697 0.260618 -0.099767 0.041 Uiso 1 1 calc R U . . .
C58 C -0.3037(4) 0.44621(19) -0.10792(13) 0.0412(8) Uani 1 1 d . . . . .
H58 H -0.315497 0.480249 -0.133325 0.049 Uiso 1 1 calc R U . . .
C66 C -0.0045(3) -0.12641(17) 0.19217(13) 0.0394(7) Uani 1 1 d . . . . .
H66 H 0.091113 -0.099265 0.189175 0.047 Uiso 1 1 calc R U . . .
C57 C -0.1676(4) 0.44875(19) -0.08317(13) 0.0410(7) Uani 1 1 d . . . . .
H57 H -0.085618 0.485074 -0.091365 0.049 Uiso 1 1 calc R U . . .
C87 C 0.8389(3) 0.04940(18) 0.42134(13) 0.0395(7) Uani 1 1 d . . . . .
C62 C -0.2600(3) -0.14995(17) 0.16744(13) 0.0400(7) Uani 1 1 d . . . . .
H62 H -0.340360 -0.139085 0.147375 0.048 Uiso 1 1 calc R U . . .
C63 C -0.2828(4) -0.20631(18) 0.20082(14) 0.0433(8) Uani 1 1 d . . . . .
H63 H -0.378300 -0.233842 0.203705 0.052 Uiso 1 1 calc R U . . .
C23 C 0.5391(3) 0.53960(19) 0.43072(12) 0.0382(7) Uani 1 1 d . . . . .
C122 C 0.1837(4) 0.45107(19) -0.10906(13) 0.0437(8) Uani 1 1 d . . . . .
H122 H 0.167102 0.486345 -0.133069 0.052 Uiso 1 1 calc R U . . .
C121 C 0.2641(4) 0.48183(19) -0.05854(13) 0.0443(8) Uani 1 1 d . . . . .
H121 H 0.304144 0.538434 -0.048157 0.053 Uiso 1 1 calc R U . . .
C30 C -0.0955(3) 0.38383(17) 0.20193(13) 0.0392(7) Uani 1 1 d . . . . .
H30 H -0.194557 0.352856 0.192321 0.047 Uiso 1 1 calc R U . . .
C129 C 0.4165(3) -0.1387(2) 0.24660(13) 0.0439(8) Uani 1 1 d . . . . .
H129 H 0.457738 -0.121795 0.283058 0.053 Uiso 1 1 calc R U . . .
C97 C 1.4807(3) 0.62899(18) 0.75190(13) 0.0421(8) Uani 1 1 d . . . . .
H97 H 1.509774 0.678889 0.739392 0.050 Uiso 1 1 calc R U . . .
C64 C -0.1655(4) -0.22285(19) 0.23035(14) 0.0451(8) Uani 1 1 d . . . . .
H64 H -0.180952 -0.261321 0.253574 0.054 Uiso 1 1 calc R U . . .
C15 C 0.4232(3) 0.6494(2) 0.40890(13) 0.0427(8) Uani 1 1 d . . . . .
C25 C 0.6032(4) 0.42105(19) 0.44023(12) 0.0421(8) Uani 1 1 d . . . . .
H25A H 0.586923 0.420662 0.476579 0.050 Uiso 1 1 calc R U . . .
H25B H 0.706459 0.449068 0.442011 0.050 Uiso 1 1 calc R U . . .
C127 C 0.2781(4) -0.24279(19) 0.17522(14) 0.0463(8) Uani 1 1 d . . . . .
H127 H 0.225387 -0.297678 0.162358 0.056 Uiso 1 1 calc R U . . .
C128 C 0.3365(4) -0.2179(2) 0.22857(15) 0.0482(9) Uani 1 1 d . . . . .
H128 H 0.321386 -0.255212 0.252529 0.058 Uiso 1 1 calc R U . . .
C12 C 0.6772(3) 0.8115(2) 0.51698(12) 0.0441(8) Uani 1 1 d . . . . .
H12 H 0.773412 0.825179 0.536621 0.053 Uiso 1 1 calc R U . . .
C96 C 1.4774(3) 0.6282(2) 0.80415(13) 0.0468(9) Uani 1 1 d . . . . .
H96 H 1.503614 0.677468 0.827648 0.056 Uiso 1 1 calc R U . . .
C95 C 1.4362(3) 0.5561(2) 0.82255(12) 0.0433(8) Uani 1 1 d . . . . .
H95 H 1.437069 0.555723 0.858952 0.052 Uiso 1 1 calc R U . . .
C13 C 0.6251(3) 0.7429(2) 0.47923(12) 0.0436(8) Uani 1 1 d . . . . .
H13 H 0.685507 0.710507 0.473709 0.052 Uiso 1 1 calc R U . . .
C8 C 0.4843(4) 0.7210(2) 0.44915(14) 0.0491(9) Uani 1 1 d . . . . .
C72 C 0.9326(5) 0.26345(19) 0.48976(12) 0.0557(10) Uani 1 1 d . . . . .
H72 H 0.922148 0.313000 0.480821 0.067 Uiso 1 1 calc R U . . .
C68 C 1.0094(4) 0.1876(2) 0.55153(14) 0.0568(10) Uani 1 1 d . . . . .
H68 H 1.053511 0.183577 0.586029 0.068 Uiso 1 1 calc R U . . .
C84 C 0.8683(4) 0.55846(19) 0.56212(16) 0.0512(9) Uani 1 1 d . . . . .
H84A H 0.766943 0.523845 0.556318 0.061 Uiso 1 1 calc R U . . .
H84B H 0.889532 0.571597 0.527790 0.061 Uiso 1 1 calc R U . . .
C71 C 0.8795(4) 0.19504(19) 0.45245(12) 0.0532(10) Uani 1 1 d . . . . .
H71 H 0.833611 0.198769 0.418115 0.064 Uiso 1 1 calc R U . . .
C11 C 0.5930(3) 0.86120(17) 0.52718(13) 0.0510(9) Uani 1 1 d D . . . .
C92 C 0.7783(4) -0.02647(19) 0.43247(14) 0.0544(10) Uani 1 1 d . . . . .
H92 H 0.768949 -0.032778 0.467516 0.065 Uiso 1 1 calc R U . . .
C6A C 0.7897(3) 0.9805(3) 0.5777(2) 0.038(2) Uani 0.409(7) 1 d D U P A 2
H6A H 0.851972 0.966843 0.556886 0.045 Uiso 0.409(7) 1 calc R U P A 2
C5A C 0.8427(4) 1.0480(3) 0.6166(3) 0.054(2) Uani 0.409(7) 1 d D U P A 2
H5A H 0.941736 1.078838 0.623543 0.064 Uiso 0.409(7) 1 calc R U P A 2
C3A C 0.6036(4) 1.0259(6) 0.6322(4) 0.094(4) Uani 0.409(7) 1 d D U P A 2
H3A H 0.539457 1.041788 0.651085 0.113 Uiso 0.409(7) 1 calc R U P A 2
C2A C 0.5486(4) 0.9594(4) 0.5925(3) 0.061(3) Uani 0.409(7) 1 d D U P A 2
H2A H 0.447637 0.933145 0.581818 0.074 Uiso 0.409(7) 1 calc R U P A 2
C69 C 0.9546(4) 0.1192(2) 0.51376(15) 0.0636(12) Uani 1 1 d . . . . .
H69 H 0.961553 0.069193 0.523097 0.076 Uiso 1 1 calc R U . . .
C90 C 0.7470(4) -0.0861(2) 0.34290(16) 0.0571(10) Uani 1 1 d . . . . .
H90 H 0.718245 -0.132170 0.316437 0.069 Uiso 1 1 calc R U . . .
C91 C 0.7308(5) -0.0936(2) 0.39375(16) 0.0699(13) Uani 1 1 d . . . . .
H91 H 0.686994 -0.145088 0.402204 0.084 Uiso 1 1 calc R U . . .
C51 C -0.3898(5) 0.1656(2) 0.27762(14) 0.0621(11) Uani 1 1 d D . . . .
H51A H -0.418601 0.131462 0.304300 0.075 Uiso 0.555(6) 1 calc R U P B 1
H51B H -0.474784 0.179402 0.259862 0.075 Uiso 0.555(6) 1 calc R U P B 1
H51C H -0.471058 0.180566 0.257936 0.075 Uiso 0.445(6) 1 calc R U P B 2
H51D H -0.314607 0.216202 0.295246 0.075 Uiso 0.445(6) 1 calc R U P B 2
C85 C 0.8917(4) 0.6341(2) 0.59948(18) 0.0625(11) Uani 1 1 d . . . . .
H85A H 0.824339 0.662383 0.585536 0.094 Uiso 1 1 calc R U . . .
H85B H 0.991103 0.668876 0.603526 0.094 Uiso 1 1 calc R U . . .
H85C H 0.874972 0.620305 0.633790 0.094 Uiso 1 1 calc R U . . .
C26 C 0.5633(5) 0.3374(2) 0.41216(16) 0.0689(12) Uani 1 1 d . . . . .
H26A H 0.584220 0.338362 0.376843 0.103 Uiso 1 1 calc R U . . .
H26B H 0.460014 0.310918 0.409319 0.103 Uiso 1 1 calc R U . . .
H26C H 0.619276 0.307541 0.431770 0.103 Uiso 1 1 calc R U . . .
C88 C 0.8502(5) 0.0556(3) 0.37018(16) 0.0715(14) Uani 1 1 d . . . . .
H88 H 0.890044 0.107323 0.361284 0.086 Uiso 1 1 calc R U . . .
C9 C 0.3996(4) 0.7707(3) 0.45835(18) 0.0765(14) Uani 1 1 d . . . . .
H9 H 0.304309 0.757899 0.438006 0.092 Uiso 1 1 calc R U . . .
C10 C 0.4520(4) 0.8377(3) 0.49630(19) 0.0782(15) Uani 1 1 d . . . . .
H10 H 0.390890 0.869630 0.502003 0.094 Uiso 1 1 calc R U . . .
C89 C 0.8053(5) -0.0108(3) 0.33128(18) 0.0824(16) Uani 1 1 d . . . . .
H89 H 0.814868 -0.004408 0.296268 0.099 Uiso 1 1 calc R U . . .
C116 C 0.1100(7) 0.1695(3) 0.27255(18) 0.102(2) Uani 1 1 d D . . . .
H11C H 0.009313 0.134298 0.267643 0.123 Uiso 0.445(6) 1 calc R U P B 2
H11D H 0.109271 0.224328 0.266669 0.123 Uiso 0.445(6) 1 calc R U P B 2
H11A H 0.023232 0.176945 0.250964 0.123 Uiso 0.555(6) 1 calc R U P B 1
H11B H 0.076979 0.129890 0.295723 0.123 Uiso 0.555(6) 1 calc R U P B 1
C52 C -0.2631(7) 0.2429(3) 0.3032(2) 0.0481(17) Uani 0.555(6) 1 d D . P B 1
H52A H -0.288945 0.270714 0.332771 0.072 Uiso 0.555(6) 1 calc R U P B 1
H52B H -0.244434 0.278646 0.276993 0.072 Uiso 0.555(6) 1 calc R U P B 1
H52C H -0.176214 0.227997 0.315965 0.072 Uiso 0.555(6) 1 calc R U P B 1
C53 C -0.4453(11) 0.1179(5) 0.3211(3) 0.066(3) Uani 0.445(6) 1 d D . P B 2
H53A H -0.365048 0.105284 0.342542 0.099 Uiso 0.445(6) 1 calc R U P B 2
H53B H -0.520964 0.067721 0.304526 0.099 Uiso 0.445(6) 1 calc R U P B 2
H53C H -0.484721 0.150606 0.343547 0.099 Uiso 0.445(6) 1 calc R U P B 2
C21 C 0.2016(10) 0.1709(6) 0.3294(3) 0.062(3) Uani 0.445(6) 1 d D . P B 2
H21A H 0.303271 0.200231 0.331463 0.093 Uiso 0.445(6) 1 calc R U P B 2
H21B H 0.192779 0.115553 0.335391 0.093 Uiso 0.445(6) 1 calc R U P B 2
H21C H 0.164928 0.197689 0.356265 0.093 Uiso 0.445(6) 1 calc R U P B 2
C14 C 0.1920(10) 0.2427(5) 0.3037(4) 0.097(4) Uani 0.555(6) 1 d D . P B 1
H14A H 0.136233 0.259053 0.327987 0.146 Uiso 0.555(6) 1 calc R U P B 1
H14B H 0.216811 0.283750 0.281183 0.146 Uiso 0.555(6) 1 calc R U P B 1
H14C H 0.280765 0.236613 0.323854 0.146 Uiso 0.555(6) 1 calc R U P B 1
C3 C 0.6231(5) 1.0576(2) 0.60804(16) 0.075(2) Uani 0.591(7) 1 d DG U P A 1
H3 H 0.571776 1.095993 0.608737 0.090 Uiso 0.591(7) 1 calc R U P A 1
C2 C 0.5717(4) 0.9891(2) 0.56996(14) 0.061(2) Uani 0.591(7) 1 d DG U P A 1
H2 H 0.485323 0.980649 0.544624 0.073 Uiso 0.591(7) 1 calc R U P A 1
C1 C 0.6468(2) 0.93284(14) 0.56894(11) 0.0507(9) Uani 1 1 d DG U . . .
C6 C 0.7732(4) 0.9451(2) 0.60601(17) 0.080(3) Uani 0.591(7) 1 d DG U P A 1
H6 H 0.824439 0.906725 0.605309 0.096 Uiso 0.591(7) 1 calc R U P A 1
C5 C 0.8245(4) 1.0137(3) 0.64409(16) 0.081(3) Uani 0.591(7) 1 d DG U P A 1
H5 H 0.910894 1.022068 0.669422 0.097 Uiso 0.591(7) 1 calc R U P A 1
C4 C 0.7495(4) 1.06988(17) 0.64511(12) 0.0809(14) Uani 1 1 d DG U . . .
H4B H 0.784616 1.114171 0.673033 0.097 Uiso 0.409(7) 1 calc R U P A 2
H4A H 0.784565 1.116703 0.671138 0.097 Uiso 0.591(7) 1 calc R U P A 1

loop_
_atom_site_aniso_label
_atom_site_aniso_U_11
_atom_site_aniso_U_22
_atom_site_aniso_U_33
_atom_site_aniso_U_23
_atom_site_aniso_U_13
_atom_site_aniso_U_12
F22 0.0445(10) 0.0367(9) 0.0349(9) 0.0070(7) -0.0061(8) 0.0181(8)
F48 0.0371(10) 0.0330(9) 0.0553(11) 0.0098(8) 0.0049(8) 0.0120(7)
F21 0.0483(11) 0.0324(9) 0.0370(9) 0.0019(7) 0.0001(8) 0.0152(8)
F81 0.0421(10) 0.0299(9) 0.0569(11) 0.0108(8) -0.0096(8) 0.0111(8)
F47 0.0427(10) 0.0365(9) 0.0506(11) 0.0159(8) 0.0044(8) 0.0076(8)
F113 0.0578(12) 0.0448(10) 0.0431(10) 0.0052(8) 0.0175(9) 0.0280(9)
O109 0.0349(11) 0.0276(9) 0.0254(10) 0.0058(8) 0.0034(8) 0.0091(8)
F80 0.0508(12) 0.0268(9) 0.0726(14) -0.0065(8) -0.0091(10) 0.0150(8)
O73 0.0328(11) 0.0270(10) 0.0303(10) -0.0001(8) -0.0006(8) 0.0068(8)
O44 0.0360(11) 0.0252(10) 0.0457(12) 0.0126(9) 0.0007(9) 0.0084(8)
F112 0.0866(16) 0.0605(13) 0.0454(12) 0.0226(10) 0.0289(11) 0.0342(12)
O83 0.0381(12) 0.0310(11) 0.0458(12) 0.0074(9) -0.0084(9) 0.0110(9)
O24 0.0396(12) 0.0411(11) 0.0304(11) 0.0135(9) -0.0020(9) 0.0140(9)
O14 0.0403(13) 0.0376(11) 0.0398(12) -0.0036(9) -0.0096(10) 0.0144(10)
O54 0.0443(13) 0.0316(11) 0.0493(13) 0.0142(9) 0.0082(10) 0.0165(9)
O27 0.0542(15) 0.0636(15) 0.0392(13) -0.0053(11) -0.0169(11) 0.0291(12)
O118 0.0616(16) 0.0414(12) 0.0606(15) 0.0217(11) 0.0281(13) 0.0307(12)
O50 0.0803(18) 0.0331(11) 0.0378(12) 0.0097(9) -0.0004(12) 0.0210(11)
O86 0.0664(17) 0.0420(13) 0.0587(16) 0.0012(11) -0.0356(13) 0.0098(12)
O115 0.131(3) 0.102(2) 0.0399(15) 0.0319(15) 0.0417(17) 0.087(2)
C102 0.0277(15) 0.0289(14) 0.0294(14) 0.0058(11) 0.0023(11) 0.0057(11)
C125 0.0296(15) 0.0282(14) 0.0337(15) 0.0068(11) 0.0060(12) 0.0121(11)
C99 0.0263(14) 0.0277(13) 0.0269(14) 0.0044(11) -0.0021(11) 0.0030(11)
C28 0.0367(16) 0.0246(13) 0.0258(14) 0.0088(11) 0.0010(12) 0.0099(11)
C19 0.0322(15) 0.0307(14) 0.0254(14) 0.0085(11) 0.0036(12) 0.0062(12)
C110 0.0345(16) 0.0270(13) 0.0275(14) 0.0019(11) 0.0018(12) 0.0061(12)
C55 0.0374(16) 0.0248(13) 0.0300(14) 0.0046(11) 0.0044(12) 0.0096(12)
C37 0.0300(15) 0.0231(13) 0.0319(15) 0.0041(11) -0.0004(12) 0.0061(11)
C106 0.0346(16) 0.0276(13) 0.0281(14) 0.0045(11) 0.0036(12) 0.0104(12)
C100 0.0325(15) 0.0266(13) 0.0310(15) 0.0039(11) 0.0036(12) 0.0072(11)
C78 0.0333(16) 0.0254(13) 0.0282(14) 0.0066(11) 0.0031(12) 0.0047(11)
C93 0.0295(15) 0.0281(14) 0.0265(14) 0.0052(11) -0.0006(11) 0.0083(11)
C103 0.0366(16) 0.0264(13) 0.0285(14) 0.0017(11) 0.0031(12) 0.0082(12)
C76 0.0374(16) 0.0260(13) 0.0243(13) 0.0034(10) 0.0029(12) 0.0061(12)
C105 0.0266(14) 0.0239(13) 0.0314(14) 0.0024(11) -0.0001(11) 0.0081(11)
C38 0.0259(15) 0.0327(14) 0.0380(16) 0.0090(12) 0.0040(12) 0.0092(12)
C60 0.0391(17) 0.0322(14) 0.0324(15) 0.0086(12) 0.0047(13) 0.0132(12)
C39 0.0303(16) 0.0293(14) 0.0435(17) 0.0066(12) -0.0001(13) 0.0107(12)
C77 0.0347(16) 0.0240(13) 0.0244(14) 0.0015(10) 0.0009(12) 0.0030(11)
C20 0.0384(16) 0.0296(14) 0.0255(14) 0.0062(11) -0.0027(12) 0.0087(12)
C75 0.0315(15) 0.0301(14) 0.0266(14) 0.0061(11) 0.0017(12) 0.0052(12)
C29 0.0308(15) 0.0345(15) 0.0349(15) 0.0076(12) 0.0041(12) 0.0108(12)
C107 0.0354(16) 0.0282(14) 0.0268(14) 0.0060(11) 0.0044(12) 0.0079(12)
C108 0.0322(15) 0.0254(13) 0.0268(14) 0.0068(11) 0.0012(11) 0.0051(11)
C104 0.0335(16) 0.0284(14) 0.0278(14) 0.0012(11) 0.0013(12) 0.0078(12)
C98 0.0306(15) 0.0284(14) 0.0333(15) 0.0055(11) -0.0016(12) 0.0092(12)
C17 0.0342(16) 0.0363(15) 0.0259(14) 0.0054(11) 0.0021(12) 0.0101(12)
C67 0.0314(15) 0.0318(14) 0.0286(14) 0.0015(11) 0.0061(12) 0.0046(12)
C35 0.0289(15) 0.0289(14) 0.0388(16) 0.0105(12) 0.0033(12) 0.0047(11)
C101 0.0341(16) 0.0288(14) 0.0256(14) 0.0044(11) 0.0032(12) 0.0055(12)
C43 0.0358(17) 0.0240(14) 0.0478(18) 0.0142(13) 0.0003(14) 0.0056(12)
C34 0.0288(15) 0.0221(13) 0.0372(15) 0.0065(11) -0.0047(12) 0.0039(11)
C45 0.0335(16) 0.0238(13) 0.0485(18) 0.0105(12) -0.0040(14) 0.0036(12)
C119 0.0345(16) 0.0301(14) 0.0309(15) 0.0070(11) 0.0108(12) 0.0106(12)
C33 0.0308(15) 0.0292(14) 0.0328(15) 0.0043(11) 0.0031(12) 0.0060(12)
C61 0.0354(16) 0.0214(13) 0.0490(18) 0.0103(12) 0.0052(14) 0.0091(12)
C36 0.0289(15) 0.0284(14) 0.0390(16) 0.0089(12) 0.0017(12) 0.0100(11)
C74 0.0298(15) 0.0318(15) 0.0270(14) 0.0063(11) 0.0017(12) 0.0042(12)
C82 0.0401(17) 0.0312(15) 0.0361(16) 0.0079(12) -0.0043(13) 0.0065(13)
C70 0.0285(15) 0.0322(15) 0.0369(16) -0.0027(12) 0.0026(12) 0.0032(12)
C40 0.0303(15) 0.0213(13) 0.0484(18) 0.0091(12) -0.0006(13) 0.0072(11)
C41 0.0353(17) 0.0230(13) 0.0475(18) 0.0096(12) 0.0008(13) 0.0090(12)
C16 0.0319(16) 0.0454(17) 0.0281(15) 0.0025(12) 0.0009(12) 0.0172(13)
C18 0.0366(16) 0.0311(14) 0.0260(14) 0.0021(11) 0.0000(12) 0.0089(12)
C94 0.0323(16) 0.0452(17) 0.0273(15) 0.0075(12) 0.0009(12) 0.0103(13)
C49 0.0385(17) 0.0252(14) 0.0422(17) 0.0122(12) -0.0020(13) 0.0025(12)
C42 0.0402(18) 0.0256(14) 0.0481(18) 0.0148(13) 0.0013(14) 0.0075(13)
C111 0.0437(18) 0.0343(15) 0.0330(16) 0.0078(12) 0.0105(13) 0.0170(13)
C59 0.0459(19) 0.0393(16) 0.0367(16) 0.0108(13) 0.0076(14) 0.0198(14)
C32 0.0368(17) 0.0351(15) 0.0428(17) 0.0002(13) 0.0038(14) 0.0130(13)
C130 0.0313(16) 0.0407(16) 0.0326(15) 0.0083(12) 0.0039(12) 0.0127(13)
C79 0.0379(17) 0.0233(13) 0.0420(17) 0.0040(12) -0.0049(13) 0.0042(12)
C46 0.0386(17) 0.0258(14) 0.0455(18) 0.0123(12) 0.0021(14) 0.0064(12)
C126 0.0384(17) 0.0309(15) 0.0449(18) 0.0024(13) 0.0081(14) 0.0124(13)
C120 0.0479(19) 0.0300(15) 0.0377(17) 0.0067(12) 0.0128(14) 0.0095(13)
C31 0.0398(18) 0.0261(14) 0.0495(19) -0.0035(13) -0.0023(14) 0.0105(13)
C56 0.0339(16) 0.0339(15) 0.0458(18) 0.0106(13) 0.0119(14) 0.0140(13)
C65 0.0402(18) 0.0331(15) 0.058(2) 0.0171(14) 0.0031(15) 0.0148(14)
C114 0.0463(19) 0.0354(16) 0.0380(17) 0.0082(13) 0.0125(14) 0.0136(14)
C123 0.0475(19) 0.0452(18) 0.0334(16) 0.0128(13) 0.0093(14) 0.0179(15)
C124 0.0367(17) 0.0343(15) 0.0342(15) 0.0089(12) 0.0061(13) 0.0141(13)
C58 0.057(2) 0.0396(17) 0.0384(17) 0.0160(14) 0.0168(15) 0.0250(15)
C66 0.0334(16) 0.0305(15) 0.0536(19) 0.0143(14) 0.0054(14) 0.0081(12)
C57 0.0451(19) 0.0375(16) 0.0468(18) 0.0155(14) 0.0189(15) 0.0144(14)
C87 0.0308(16) 0.0384(17) 0.0418(18) -0.0069(13) -0.0010(13) 0.0081(13)
C62 0.0352(17) 0.0276(14) 0.059(2) 0.0120(13) 0.0084(15) 0.0106(12)
C63 0.0365(17) 0.0327(16) 0.069(2) 0.0195(15) 0.0212(16) 0.0133(13)
C23 0.0376(17) 0.0482(18) 0.0283(15) 0.0064(13) 0.0014(13) 0.0154(14)
C122 0.058(2) 0.0436(18) 0.0441(19) 0.0230(15) 0.0213(16) 0.0275(16)
C121 0.063(2) 0.0303(15) 0.0467(19) 0.0125(13) 0.0204(17) 0.0182(15)
C30 0.0313(16) 0.0305(15) 0.0489(18) 0.0057(13) -0.0012(13) 0.0044(12)
C129 0.0409(18) 0.059(2) 0.0390(18) 0.0208(15) 0.0080(14) 0.0220(16)
C97 0.0368(17) 0.0289(15) 0.053(2) 0.0004(13) -0.0081(14) 0.0108(13)
C64 0.051(2) 0.0327(16) 0.060(2) 0.0210(15) 0.0190(17) 0.0171(15)
C15 0.0351(17) 0.0522(19) 0.0367(17) -0.0025(14) -0.0077(13) 0.0192(15)
C25 0.0457(19) 0.0464(18) 0.0355(16) 0.0194(14) 0.0001(14) 0.0168(15)
C127 0.049(2) 0.0309(16) 0.064(2) 0.0140(15) 0.0180(18) 0.0153(14)
C128 0.045(2) 0.049(2) 0.068(2) 0.0342(18) 0.0247(18) 0.0270(16)
C12 0.0321(17) 0.057(2) 0.0355(17) -0.0033(15) -0.0006(13) 0.0091(15)
C96 0.0370(18) 0.0467(19) 0.0469(19) -0.0168(15) -0.0130(14) 0.0189(15)
C95 0.0358(17) 0.062(2) 0.0292(16) -0.0041(14) -0.0019(13) 0.0189(15)
C13 0.0340(17) 0.057(2) 0.0356(17) -0.0025(14) -0.0007(13) 0.0155(15)
C8 0.0392(19) 0.054(2) 0.0448(19) -0.0120(16) -0.0061(15) 0.0159(16)
C72 0.093(3) 0.0295(16) 0.0304(17) 0.0062(13) -0.0006(17) 0.0037(17)
C68 0.073(3) 0.0419(18) 0.0431(19) -0.0107(15) -0.0286(17) 0.0288(18)
C84 0.0370(18) 0.0360(17) 0.075(2) 0.0207(16) -0.0088(16) 0.0105(14)
C71 0.086(3) 0.0339(16) 0.0245(15) 0.0055(13) 0.0002(16) 0.0000(17)
C11 0.0333(18) 0.058(2) 0.051(2) -0.0144(17) 0.0046(16) 0.0061(15)
C92 0.079(3) 0.0311(16) 0.0421(19) -0.0010(14) -0.0183(17) 0.0195(17)
C6A 0.038(4) 0.042(3) 0.027(3) 0.015(3) 0.008(3) 0.001(3)
C5A 0.062(4) 0.046(4) 0.041(4) 0.009(3) 0.008(3) -0.001(3)
C3A 0.104(6) 0.094(6) 0.089(6) -0.006(4) 0.004(4) 0.054(4)
C2A 0.056(4) 0.068(4) 0.054(4) -0.009(4) -0.008(3) 0.027(4)
C69 0.079(3) 0.0389(18) 0.060(2) -0.0133(16) -0.035(2) 0.0340(18)
C90 0.044(2) 0.053(2) 0.062(2) -0.0268(18) -0.0152(17) 0.0230(17)
C91 0.098(3) 0.0318(18) 0.059(2) -0.0054(16) -0.035(2) 0.0220(19)
C51 0.104(3) 0.0405(19) 0.040(2) 0.0085(15) 0.006(2) 0.025(2)
C85 0.057(2) 0.0410(19) 0.099(3) 0.027(2) 0.019(2) 0.0218(17)
C26 0.088(3) 0.043(2) 0.066(3) 0.0207(18) -0.018(2) 0.020(2)
C88 0.072(3) 0.062(2) 0.056(2) -0.0203(19) 0.034(2) -0.020(2)
C9 0.038(2) 0.077(3) 0.093(3) -0.041(2) -0.022(2) 0.024(2)
C10 0.036(2) 0.075(3) 0.105(4) -0.045(3) -0.013(2) 0.0240(19)
C89 0.074(3) 0.080(3) 0.061(3) -0.034(2) 0.029(2) -0.021(2)
C116 0.182(6) 0.130(5) 0.063(3) 0.043(3) 0.072(4) 0.119(5)
C52 0.073(5) 0.048(3) 0.029(3) 0.004(2) 0.007(3) 0.031(3)
C53 0.077(7) 0.068(6) 0.051(5) 0.005(4) 0.012(5) 0.022(5)
C21 0.075(7) 0.068(6) 0.042(5) -0.007(4) 0.027(4) 0.016(5)
C14 0.078(6) 0.096(7) 0.098(7) -0.041(6) 0.028(5) 0.009(5)
C3 0.126(6) 0.053(4) 0.041(3) -0.003(3) -0.025(4) 0.048(4)
C2 0.097(5) 0.054(4) 0.031(3) 0.005(3) -0.011(3) 0.035(3)
C1 0.0407(18) 0.0555(19) 0.0464(18) -0.0096(15) 0.0133(15) 0.0034(15)
C6 0.051(4) 0.092(5) 0.082(5) -0.036(4) -0.001(4) 0.025(4)
C5 0.044(4) 0.090(5) 0.080(5) -0.036(4) 0.001(4) -0.001(3)
C4 0.090(3) 0.059(2) 0.070(3) -0.017(2) -0.006(2) 0.008(2)

loop_
_atom_type_symbol
_atom_type_description
_atom_type_scat_dispersion_real
_atom_type_scat_dispersion_imag
_atom_type_scat_source
C C 0.0181 0.0091 'International Tables Vol C Tables 4.2.6.8 and 6.1.1.4'
H H 0.0000 0.0000 'International Tables Vol C Tables 4.2.6.8 and 6.1.1.4'
F F 0.0727 0.0534 'International Tables Vol C Tables 4.2.6.8 and 6.1.1.4'
O O 0.0492 0.0322 'International Tables Vol C Tables 4.2.6.8 and 6.1.1.4'

loop_
_geom_angle_atom_site_label_1
_geom_angle_atom_site_label_2
_geom_angle_atom_site_label_3
_geom_angle
_geom_angle_site_symmetry_1
_geom_angle_site_symmetry_3
_geom_angle_publ_flag
C105 O109 C108 108.4(2) . . ?
C74 O73 C77 107.9(2) . . ?
C40 O44 C43 108.3(2) . . ?
C82 O83 C84 115.8(2) . . ?
C23 O24 C25 115.3(2) . . ?
C15 O14 C18 108.0(2) . . ?
C49 O50 C51 116.0(3) . . ?
C114 O115 C116 116.0(3) . . ?
C103 C102 C119 120.7(3) . . ?
C101 C102 C103 117.8(2) . . ?
C101 C102 C119 121.5(3) . . ?
C130 C125 C110 120.9(2) . . ?
C126 C125 C110 120.1(3) . . ?
C126 C125 C130 119.0(3) . . ?
C100 C99 C105 119.4(3) . . ?
C104 C99 C100 118.3(2) . . ?
C104 C99 C105 122.3(2) . . ?
C29 C28 C19 120.6(3) . . ?
C33 C28 C19 120.4(3) . . ?
C33 C28 C29 119.0(3) . . ?
C20 C19 C28 119.9(3) . . ?
C20 C19 C18 122.3(3) . . ?
C18 C19 C28 117.9(2) . . ?
C108 C110 C125 117.8(2) . . ?
C111 C110 C125 119.8(3) . . ?
C111 C110 C108 122.3(3) . . ?
C60 C55 C37 119.5(2) . . ?
C56 C55 C37 122.1(3) . . ?
C56 C55 C60 118.4(3) . . ?
C38 C37 C55 122.1(3) . . ?
C38 C37 C36 117.6(3) . . ?
C36 C37 C55 120.3(3) . . ?
C105 C106 C107 106.5(2) . . ?
C105 C106 C114 129.6(3) . . ?
C107 C106 C114 123.7(3) . . ?
C101 C100 C99 120.2(3) . . ?
C77 C78 C93 117.2(2) . . ?
C79 C78 C93 119.7(3) . . ?
C79 C78 C77 123.2(3) . . ?
C98 C93 C78 120.1(2) . . ?
C94 C93 C78 120.9(2) . . ?
C94 C93 C98 118.9(3) . . ?
C104 C103 C102 121.0(3) . . ?
C77 C76 C75 107.6(2) . . ?
O109 C105 C99 114.7(2) . . ?
O109 C105 C106 108.7(2) . . ?
C106 C105 C99 136.6(3) . . ?
C39 C38 C37 121.4(3) . . ?
C59 C60 C55 121.0(3) . . ?
C38 C39 C34 120.3(3) . . ?
O73 C77 C78 118.8(2) . . ?
C76 C77 O73 109.3(2) . . ?
C76 C77 C78 131.9(3) . . ?
F22 C20 F21 108.0(2) . . ?
C19 C20 F22 125.0(3) . . ?
C19 C20 F21 127.0(3) . . ?
C76 C75 C82 124.0(3) . . ?
C74 C75 C76 106.6(3) . . ?
C74 C75 C82 129.3(3) . . ?
C30 C29 C28 120.2(3) . . ?
C108 C107 C106 107.3(2) . . ?
O109 C108 C110 118.6(2) . . ?
C107 C108 O109 109.1(2) . . ?
C107 C108 C110 132.2(3) . . ?
C103 C104 C99 121.2(3) . . ?
C97 C98 C93 120.2(3) . . ?
C18 C17 C16 107.5(3) . . ?
C72 C67 C74 122.0(3) . . ?
C68 C67 C74 120.6(3) . . ?
C68 C67 C72 117.3(3) . . ?
C36 C35 C34 120.8(3) . . ?
C100 C101 C102 121.5(3) . . ?
O44 C43 C45 119.4(3) . . ?
C42 C43 O44 109.2(3) . . ?
C42 C43 C45 131.5(3) . . ?
C39 C34 C40 119.2(3) . . ?
C35 C34 C39 118.5(3) . . ?
C35 C34 C40 122.3(3) . . ?
C43 C45 C61 116.5(3) . . ?
C46 C45 C43 122.7(3) . . ?
C46 C45 C61 120.8(3) . . ?
C120 C119 C102 121.2(3) . . ?
C124 C119 C102 120.8(3) . . ?
C124 C119 C120 118.0(3) . . ?
C32 C33 C28 120.2(3) . . ?
C66 C61 C45 120.9(3) . . ?
C62 C61 C45 120.6(3) . . ?
C62 C61 C66 118.5(3) . . ?
C35 C36 C37 121.4(3) . . ?
O73 C74 C67 113.5(2) . . ?
C75 C74 O73 108.6(2) . . ?
C75 C74 C67 137.8(3) . . ?
O83 C82 C75 110.3(2) . . ?
O86 C82 O83 123.1(3) . . ?
O86 C82 C75 126.5(3) . . ?
C71 C70 C87 121.2(3) . . ?
C69 C70 C87 122.3(3) . . ?
C69 C70 C71 116.4(3) . . ?
O44 C40 C34 114.6(3) . . ?
O44 C40 C41 109.2(2) . . ?
C41 C40 C34 136.2(3) . . ?
C40 C41 C49 129.9(3) . . ?
C40 C41 C42 105.7(3) . . ?
C42 C41 C49 124.2(3) . . ?
C17 C16 C23 124.8(3) . . ?
C15 C16 C17 106.4(3) . . ?
C15 C16 C23 128.7(3) . . ?
O14 C18 C19 118.0(2) . . ?
C17 C18 O14 109.1(2) . . ?
C17 C18 C19 132.8(3) . . ?
C95 C94 C93 120.1(3) . . ?
O54 C49 O50 121.9(3) . . ?
O54 C49 C41 127.7(3) . . ?
O50 C49 C41 110.4(3) . . ?
C43 C42 C41 107.6(3) . . ?
F112 C111 F113 108.5(2) . . ?
F112 C111 C110 126.7(3) . . ?
C110 C111 F113 124.8(3) . . ?
C58 C59 C60 119.7(3) . . ?
C31 C32 C33 121.0(3) . . ?
C129 C130 C125 119.8(3) . . ?
F80 C79 F81 108.2(2) . . ?
C78 C79 F81 124.7(3) . . ?
C78 C79 F80 127.0(3) . . ?
F47 C46 F48 109.1(3) . . ?
F47 C46 C45 126.6(3) . . ?
C45 C46 F48 124.2(3) . . ?
C127 C126 C125 121.0(3) . . ?
C121 C120 C119 120.8(3) . . ?
C32 C31 C30 119.2(3) . . ?
C57 C56 C55 120.3(3) . . ?
C64 C65 C66 120.0(3) . . ?
O118 C114 O115 122.9(3) . . ?
O118 C114 C106 127.0(3) . . ?
O115 C114 C106 110.0(3) . . ?
C122 C123 C124 120.2(3) . . ?
C123 C124 C119 121.0(3) . . ?
C57 C58 C59 119.9(3) . . ?
C65 C66 C61 120.7(3) . . ?
C58 C57 C56 120.8(3) . . ?
C92 C87 C70 121.4(3) . . ?
C88 C87 C70 121.4(3) . . ?
C88 C87 C92 117.2(3) . . ?
C63 C62 C61 121.0(3) . . ?
C62 C63 C64 119.9(3) . . ?
O24 C23 C16 110.9(3) . . ?
O27 C23 O24 122.9(3) . . ?
O27 C23 C16 126.3(3) . . ?
C123 C122 C121 119.5(3) . . ?
C120 C121 C122 120.6(3) . . ?
C31 C30 C29 120.4(3) . . ?
C128 C129 C130 120.8(3) . . ?
C96 C97 C98 120.4(3) . . ?
C65 C64 C63 119.8(3) . . ?
O14 C15 C16 109.0(3) . . ?
O14 C15 C8 113.4(3) . . ?
C16 C15 C8 137.6(3) . . ?
O24 C25 C26 107.8(3) . . ?
C126 C127 C128 119.8(3) . . ?
C129 C128 C127 119.6(3) . . ?
C13 C12 C11 122.3(3) . . ?
C97 C96 C95 120.1(3) . . ?
C96 C95 C94 120.3(3) . . ?
C12 C13 C8 120.6(3) . . ?
C13 C8 C15 123.1(3) . . ?
C9 C8 C15 119.1(3) . . ?
C9 C8 C13 117.8(3) . . ?
C71 C72 C67 120.7(3) . . ?
C67 C68 C69 121.4(3) . . ?
O83 C84 C85 106.8(3) . . ?
C70 C71 C72 122.3(3) . . ?
C12 C11 C10 115.8(3) . . ?
C12 C11 C1 122.3(3) . . ?
C10 C11 C1 121.8(3) . . ?
C87 C92 C91 121.5(4) . . ?
C1 C6A C5A 120.8(3) . . ?
C4 C5A C6A 119.3(3) . . ?
C2A C3A C4 122.3(3) . . ?
C3A C2A C1 117.5(3) . . ?
C70 C69 C68 121.8(3) . . ?
C89 C90 C91 118.8(3) . . ?
C90 C91 C92 120.1(4) . . ?
O50 C51 C52 103.7(4) . . ?
O50 C51 C53 117.0(4) . . ?
C87 C88 C89 122.0(4) . . ?
C10 C9 C8 120.9(4) . . ?
C9 C10 C11 122.6(3) . . ?
C90 C89 C88 120.3(4) . . ?
O115 C116 C21 102.3(4) . . ?
C14 C116 O115 113.5(6) . . ?
C2 C3 C4 120.0 . . ?
C1 C2 C3 120.0 . . ?
C6A C1 C11 119.66(11) . . ?
C6A C1 C2A 120.06(12) . . ?
C2A C1 C11 119.34(11) . . ?
C2 C1 C11 119.4(2) . . ?
C6 C1 C11 120.6(2) . . ?
C6 C1 C2 120.0 . . ?
C1 C6 C5 120.0 . . ?
C4 C5 C6 120.0 . . ?
C5A C4 C3A 118.9(2) . . ?
C5 C4 C3 120.0 . . ?

loop_
_geom_bond_atom_site_label_1
_geom_bond_atom_site_label_2
_geom_bond_distance
_geom_bond_site_symmetry_2
_geom_bond_publ_flag
F22 C20 1.322(3) . ?
F48 C46 1.327(3) . ?
F21 C20 1.334(3) . ?
F81 C79 1.329(3) . ?
F47 C46 1.313(3) . ?
F113 C111 1.330(3) . ?
O109 C105 1.367(3) . ?
O109 C108 1.378(3) . ?
F80 C79 1.322(3) . ?
O73 C77 1.381(3) . ?
O73 C74 1.373(3) . ?
O44 C43 1.380(3) . ?
O44 C40 1.366(4) . ?
F112 C111 1.306(3) . ?
O83 C82 1.337(4) . ?
O83 C84 1.449(4) . ?
O24 C23 1.337(4) . ?
O24 C25 1.456(3) . ?
O14 C18 1.379(3) . ?
O14 C15 1.369(4) . ?
O54 C49 1.207(4) . ?
O27 C23 1.210(4) . ?
O118 C114 1.205(4) . ?
O50 C49 1.349(4) . ?
O50 C51 1.450(5) . ?
O86 C82 1.205(4) . ?
O115 C114 1.333(4) . ?
O115 C116 1.450(5) . ?
C102 C103 1.406(4) . ?
C102 C101 1.394(4) . ?
C102 C119 1.481(4) . ?
C125 C110 1.495(4) . ?
C125 C130 1.392(4) . ?
C125 C126 1.387(4) . ?
C99 C100 1.404(4) . ?
C99 C105 1.463(4) . ?
C99 C104 1.396(4) . ?
C28 C19 1.501(4) . ?
C28 C29 1.394(4) . ?
C28 C33 1.385(4) . ?
C19 C20 1.318(4) . ?
C19 C18 1.458(4) . ?
C110 C108 1.452(4) . ?
C110 C111 1.313(4) . ?
C55 C37 1.490(4) . ?
C55 C60 1.400(4) . ?
C55 C56 1.393(4) . ?
C37 C38 1.395(4) . ?
C37 C36 1.400(4) . ?
C106 C105 1.379(4) . ?
C106 C107 1.431(4) . ?
C106 C114 1.465(4) . ?
C100 C101 1.392(4) . ?
C78 C93 1.495(4) . ?
C78 C77 1.456(4) . ?
C78 C79 1.309(4) . ?
C93 C98 1.394(4) . ?
C93 C94 1.393(4) . ?
C103 C104 1.378(4) . ?
C76 C77 1.340(4) . ?
C76 C75 1.429(4) . ?
C38 C39 1.385(4) . ?
C60 C59 1.389(4) . ?
C39 C34 1.404(4) . ?
C75 C74 1.372(4) . ?
C75 C82 1.471(4) . ?
C29 C30 1.386(4) . ?
C107 C108 1.354(4) . ?
C98 C97 1.383(4) . ?
C17 C16 1.430(4) . ?
C17 C18 1.346(4) . ?
C67 C74 1.468(4) . ?
C67 C72 1.387(4) . ?
C67 C68 1.365(4) . ?
C35 C34 1.390(4) . ?
C35 C36 1.380(4) . ?
C43 C45 1.454(4) . ?
C43 C42 1.351(5) . ?
C34 C40 1.464(4) . ?
C45 C61 1.495(4) . ?
C45 C46 1.322(5) . ?
C119 C120 1.402(4) . ?
C119 C124 1.392(4) . ?
C33 C32 1.383(4) . ?
C61 C66 1.398(4) . ?
C61 C62 1.392(4) . ?
C70 C87 1.490(4) . ?
C70 C71 1.375(4) . ?
C70 C69 1.374(5) . ?
C40 C41 1.385(4) . ?
C41 C49 1.456(5) . ?
C41 C42 1.440(4) . ?
C16 C23 1.475(4) . ?
C16 C15 1.369(4) . ?
C94 C95 1.384(4) . ?
C59 C58 1.387(4) . ?
C32 C31 1.375(4) . ?
C130 C129 1.389(4) . ?
C126 C127 1.379(4) . ?
C120 C121 1.378(4) . ?
C31 C30 1.385(5) . ?
C56 C57 1.390(4) . ?
C65 C66 1.387(4) . ?
C65 C64 1.382(5) . ?
C123 C124 1.390(4) . ?
C123 C122 1.381(4) . ?
C58 C57 1.374(5) . ?
C87 C92 1.379(5) . ?
C87 C88 1.373(5) . ?
C62 C63 1.380(4) . ?
C63 C64 1.395(5) . ?
C122 C121 1.385(5) . ?
C129 C128 1.377(5) . ?
C97 C96 1.372(5) . ?
C15 C8 1.461(4) . ?
C25 C26 1.484(5) . ?
C127 C128 1.387(5) . ?
C12 C13 1.385(4) . ?
C12 C11 1.399(5) . ?
C96 C95 1.377(5) . ?
C13 C8 1.400(4) . ?
C8 C9 1.398(5) . ?
C72 C71 1.378(4) . ?
C68 C69 1.385(4) . ?
C84 C85 1.500(5) . ?
C11 C10 1.408(5) . ?
C11 C1 1.4826(17) . ?
C92 C91 1.384(5) . ?
C6A C5A 1.3894(10) . ?
C6A C1 1.3886(10) . ?
C5A C4 1.3875(10) . ?
C3A C2A 1.3906(10) . ?
C3A C4 1.3916(10) . ?
C2A C1 1.3908 . ?
C90 C91 1.380(6) . ?
C90 C89 1.369(6) . ?
C51 C52 1.557(6) . ?
C51 C53 1.561(7) . ?
C88 C89 1.379(5) . ?
C9 C10 1.370(5) . ?
C116 C21 1.594(7) . ?
C116 C14 1.393(7) . ?
C3 C2 1.3900 . ?
C3 C4 1.3900 . ?
C2 C1 1.3900 . ?
C1 C6 1.3900 . ?
C6 C5 1.3900 . ?
C5 C4 1.3900 . ?
